data_1535503
loop_
_publ_author_name
'Bremm, S.'
'Meyer, G.'

_publ_section_title
;
 Reactivity of ammonium halides: action of ammonium chloride and bromide
 on iron and iron(III) chloride and bromide
;
_journal_name_full 'Zeitschrift fuer Anorganische und Allgemeine Chemie'
_journal_page_first 1875
_journal_page_last 1880
_journal_volume 629
_journal_year 2003
_chemical_formula_sum 'Br2 Fe H6 N2'
_chemical_name_systematic '(Fe (N H3)2) Br2'
_space_group_IT_number 55
_symmetry_space_group_name_Hall '-P 2 2ab'
_symmetry_space_group_name_H-M 'P b a m'
_cell_angle_alpha 90
_cell_angle_beta 90
_cell_angle_gamma 90
_cell_formula_units_Z 2
_cell_length_a 11.872
_cell_length_b 5.9206
_cell_length_c 3.9911
_cell_volume 280.532
_citation_journal_id_ASTM ZAACAB
_cod_data_source_file Bremm_ZAACAB_2003_910.cif
_cod_data_source_block H6Br2Fe1N2
_cod_original_cell_volume 280.5319
_cod_original_formula_sum 'H6 Br2 Fe1 N2'
_cod_database_code 1535503

loop_
_symmetry_equiv_pos_as_xyz
x,y,z
-x,-y,z
x+1/2,-y+1/2,-z
-x+1/2,y+1/2,-z
-x,-y,-z
x,y,-z
-x-1/2,y-1/2,z
x-1/2,-y-1/2,z

loop_
_atom_site_label
_atom_site_type_symbol
_atom_site_fract_x
_atom_site_fract_y
_atom_site_fract_z
_atom_site_occupancy
_atom_site_U_iso_or_equiv
Fe1 Fe+2 0 0.5 0 1 0.0
N1 N-3 -0.1264 0.2425 0 1 0.0
Br1 Br-1 0.11285 0.279 0.5 1 0.0
